data_6000462
loop_
_publ_author_name
'Horikubi, T.'
'Watanabe, H.'
'Kamegashira, N.'

_publ_section_title
;
 Structure of perovskite type compounds, ALaMnTaO(6) (A = Sr, Ba)
;
_journal_name_full 'Journal of Alloys and Compounds'
_journal_page_first 122
_journal_page_last 127
_journal_paper_doi 10.1016/S0925-8388(98)00514-3
_journal_volume 274
_journal_year 1998
_chemical_formula_sum 'Ba La Mn O6 Ta'
_space_group_name_H-M_alt 'F m -3 m'
_cell_angle_alpha 90.000
_cell_angle_beta 90.000
_cell_angle_gamma 90.000
_cell_length_a 8.1752
_cell_length_b 8.1752
_cell_length_c 8.1752
_cell_volume 546.38
_cod_database_code 6000462

loop_
_atom_site_label
_atom_site_fract_x
_atom_site_fract_y
_atom_site_fract_z
? ? ? ?
